data_7127658
loop_
_publ_author_name
'Nakazato, Takumi'
'Shinokubo, Hiroshi'
'Miyake, Yoshihiro'

_publ_section_title
;
 Complexation of 2,7-diazapyrene with boron for structural and electronic
 tuning.
;
_journal_issue 3
_journal_name_full 'Chemical communications (Cambridge, England)'
_journal_page_first 327
_journal_page_last 330
_journal_paper_doi 10.1039/d0cc07804b
_journal_volume 57
_journal_year 2021
_chemical_formula_moiety 'C60.50 H42 B2 N2 O4'
_chemical_formula_sum 'C60.5 H42 B2 N2 O4'
_chemical_formula_weight 882.58
_space_group_crystal_system orthorhombic
_space_group_IT_number 18
_space_group_name_Hall 'P 2 2ab'
_space_group_name_H-M_alt 'P 21 21 2'
_atom_sites_solution_hydrogens geom
_audit_creation_method SHELXL-2018/3
_audit_update_record
;
2020-11-21 deposited with the CCDC.	2020-12-18 downloaded from the CCDC.
;
_cell_angle_alpha 90
_cell_angle_beta 90
_cell_angle_gamma 90
_cell_formula_units_Z 4
_cell_length_a 17.3635(5)
_cell_length_b 15.4653(5)
_cell_length_c 16.2291(6)
_cell_measurement_reflns_used 13602
_cell_measurement_temperature 93(2)
_cell_measurement_theta_max 31.1000
_cell_measurement_theta_min 1.7960
_cell_volume 4358.0(2)
_computing_cell_refinement 'CrysAlisPro 1.171.38.41 (Rigaku OD, 2015)'
_computing_data_collection 'CrysAlisPro 1.171.38.41 (Rigaku OD, 2015)'
_computing_data_reduction 'CrysAlisPro 1.171.38.41 (Rigaku OD, 2015)'
_computing_structure_refinement 'SHELXL-2018/3 (Sheldrick, 2018)'
_computing_structure_solution 'SHELXT 2018/2 (Sheldrick, 2018)'
_diffrn_ambient_temperature 93(2)
_diffrn_measured_fraction_theta_full 0.998
_diffrn_measured_fraction_theta_max 0.977
_diffrn_measurement_device_type 'Rigaku Saturn724'
_diffrn_measurement_method \w
_diffrn_radiation_type MoK\a
_diffrn_radiation_wavelength 0.71073
_diffrn_reflns_av_R_equivalents 0.0550
_diffrn_reflns_av_unetI/netI 0.0642
_diffrn_reflns_Laue_measured_fraction_full 0.998
_diffrn_reflns_Laue_measured_fraction_max 0.977
_diffrn_reflns_limit_h_max 22
_diffrn_reflns_limit_h_min -23
_diffrn_reflns_limit_k_max 21
_diffrn_reflns_limit_k_min -21
_diffrn_reflns_limit_l_max 21
_diffrn_reflns_limit_l_min -22
_diffrn_reflns_number 41429
_diffrn_reflns_point_group_measured_fraction_full 0.999
_diffrn_reflns_point_group_measured_fraction_max 0.964
_diffrn_reflns_theta_full 25.242
_diffrn_reflns_theta_max 30.000
_diffrn_reflns_theta_min 2.164
_exptl_absorpt_coefficient_mu 0.083
_exptl_absorpt_correction_T_max 1.00000
_exptl_absorpt_correction_T_min 0.40400
_exptl_absorpt_correction_type multi-scan
_exptl_crystal_colour 'fluorescent dark orange'
_exptl_crystal_density_diffrn 1.345
_exptl_crystal_description block
_exptl_crystal_F_000 1844
_exptl_crystal_size_max 0.211
_exptl_crystal_size_mid 0.060
_exptl_crystal_size_min 0.027
_refine_diff_density_max 0.538
_refine_diff_density_min -0.405
_refine_diff_density_rms 0.063
_refine_ls_abs_structure_details
;
 Flack x determined using 3045 quotients [(I+)-(I-)]/[(I+)+(I-)]
 (Parsons, Flack and Wagner, Acta Cryst. B69 (2013) 249-259).
;
_refine_ls_abs_structure_Flack 0.0(5)
_refine_ls_extinction_method none
_refine_ls_goodness_of_fit_ref 1.085
_refine_ls_hydrogen_treatment mixed
_refine_ls_matrix_type full
_refine_ls_number_parameters 726
_refine_ls_number_reflns 12268
_refine_ls_number_restraints 84
_refine_ls_restrained_S_all 1.096
_refine_ls_R_factor_all 0.1026
_refine_ls_R_factor_gt 0.0766
_refine_ls_shift/su_max 0.000
_refine_ls_shift/su_mean 0.000
_refine_ls_structure_factor_coef Fsqd
_refine_ls_weighting_details 'w=1/[\s^2^(Fo^2^)+(0.0634P)^2^+4.0639P] where P=(Fo^2^+2Fc^2^)/3'
_refine_ls_weighting_scheme calc
_refine_ls_wR_factor_gt 0.1712
_refine_ls_wR_factor_ref 0.1836
_reflns_Friedel_coverage 0.799
_reflns_Friedel_fraction_full 1.000
_reflns_Friedel_fraction_max 0.947
_reflns_number_gt 9442
_reflns_number_total 12268
_reflns_threshold_expression 'I > 2\s(I)'
_cod_data_source_file d0cc07804b2.cif
_cod_data_source_block nakazato_a
_cod_depositor_comments 'Adding full bibliography for 7127657--7127658.cif.'
_cod_original_formula_sum 'C60.50 H42 B2 N2 O4'
_cod_database_code 7127658
_shelx_shelxl_version_number 2018/3
_shelx_space_group_comment
;
The symmetry employed for this shelxl refinement is uniquely defined
by the following loop, which should always be used as a source of
symmetry information in preference to the above space-group names.
They are only intended as comments.
;

loop_
_space_group_symop_operation_xyz
'x, y, z'
'-x, -y, z'
'x+1/2, -y+1/2, -z'
'-x+1/2, y+1/2, -z'

loop_
_atom_site_label
_atom_site_type_symbol
_atom_site_fract_x
_atom_site_fract_y
_atom_site_fract_z
_atom_site_U_iso_or_equiv
_atom_site_adp_type
_atom_site_occupancy
_atom_site_site_symmetry_order
_atom_site_calc_flag
_atom_site_refinement_flags_posn
_atom_site_refinement_flags_adp
_atom_site_refinement_flags_occupancy
_atom_site_disorder_assembly
_atom_site_disorder_group
C1 C 0.6321(2) 0.3685(2) 0.1306(2) 0.0196(8) Uani 1 1 d . . . . .
C2 C 0.5548(2) 0.3954(2) 0.1324(2) 0.0185(7) Uani 1 1 d . . . . .
C3 C 0.4922(2) 0.3365(2) 0.1446(2) 0.0206(8) Uani 1 1 d . . . . .
H3 H 0.502537 0.278199 0.153051 0.022(11) Uiso 1 1 calc R . . . .
C4 C 0.4182(2) 0.3644(2) 0.1439(2) 0.0194(7) Uani 1 1 d . . . . .
H4 H 0.378607 0.324627 0.151392 0.018(11) Uiso 1 1 calc R . . . .
C5 C 0.6004(2) 0.5466(2) 0.1320(2) 0.0185(7) Uani 1 1 d . . . . .
C6 C 0.6763(2) 0.5149(2) 0.1317(2) 0.0180(7) Uani 1 1 d . . . . .
C7 C 0.5390(2) 0.4855(2) 0.1308(2) 0.0166(7) Uani 1 1 d . . . . .
C8 C 0.6566(2) 0.2774(2) 0.1280(3) 0.0209(8) Uani 1 1 d . . . . .
C9 C 0.7255(2) 0.2547(3) 0.1684(3) 0.0209(8) Uani 1 1 d . . . . .
C10 C 0.7467(2) 0.1682(3) 0.1750(3) 0.0257(9) Uani 1 1 d . . . . .
H10 H 0.790204 0.152963 0.205108 0.028(13) Uiso 1 1 calc R . . . .
C11 C 0.7035(2) 0.1051(3) 0.1372(3) 0.0291(9) Uani 1 1 d . . . . .
H11 H 0.717727 0.047434 0.142554 0.033(13) Uiso 1 1 calc R . . . .
C12 C 0.6392(2) 0.1265(3) 0.0915(3) 0.0288(9) Uani 1 1 d . . . . .
H12 H 0.611717 0.083649 0.064112 0.011(10) Uiso 1 1 calc R . . . .
C13 C 0.6156(2) 0.2126(3) 0.0865(3) 0.0241(8) Uani 1 1 d . . . . .
H13 H 0.572432 0.227104 0.055582 0.030(13) Uiso 1 1 calc R . . . .
C14 C 0.7450(2) 0.5704(2) 0.1348(2) 0.0193(7) Uani 1 1 d . . . . .
C15 C 0.8087(2) 0.5410(2) 0.1804(2) 0.0204(8) Uani 1 1 d . . . . .
C16 C 0.8719(2) 0.5936(3) 0.1931(3) 0.0245(8) Uani 1 1 d . . . . .
H16 H 0.912740 0.574414 0.225406 0.023(12) Uiso 1 1 calc R . . . .
C17 C 0.8743(2) 0.6743(3) 0.1578(3) 0.0296(9) Uani 1 1 d . . . . .
H17 H 0.916284 0.710264 0.167434 0.017(11) Uiso 1 1 calc R . . . .
C18 C 0.8147(2) 0.7022(3) 0.1080(3) 0.0290(9) Uani 1 1 d . . . . .
H18 H 0.817738 0.755892 0.082292 0.034(14) Uiso 1 1 calc R . . . .
C19 C 0.7506(2) 0.6507(3) 0.0962(3) 0.0245(8) Uani 1 1 d . . . . .
H19 H 0.710856 0.669687 0.062309 0.043(15) Uiso 1 1 calc R . . . .
C20 C 0.8253(2) 0.3906(3) 0.0704(3) 0.0231(8) Uani 1 1 d . . . . .
C21 C 0.9054(2) 0.4027(3) 0.0721(3) 0.0281(9) Uani 1 1 d . . . . .
H21 H 0.929074 0.413525 0.122444 0.048(17) Uiso 1 1 calc R . . . .
C22 C 0.9500(3) 0.3992(3) 0.0026(3) 0.0335(10) Uani 1 1 d . . . . .
H22 H 1.002947 0.407212 0.006504 0.015(10) Uiso 1 1 calc R . . . .
C23 C 0.9167(3) 0.3840(3) -0.0733(3) 0.0336(10) Uani 1 1 d . . . . .
H23 H 0.946849 0.382496 -0.120707 0.053(17) Uiso 1 1 calc R . . . .
C24 C 0.8378(3) 0.3708(3) -0.0781(3) 0.0307(10) Uani 1 1 d . . . . .
H24 H 0.814769 0.358924 -0.128566 0.039(15) Uiso 1 1 calc R . . . .
C25 C 0.7933(2) 0.3755(3) -0.0072(3) 0.0259(9) Uani 1 1 d . . . . .
H25 H 0.740274 0.368305 -0.011526 0.011(10) Uiso 1 1 calc R . . . .
N1 N 0.68967(18) 0.4282(2) 0.1339(2) 0.0197(7) Uani 1 1 d . . . . .
B1 B 0.7764(2) 0.3965(3) 0.1547(3) 0.0200(8) Uani 1 1 d . . . . .
O1 O 0.76987(15) 0.31702(18) 0.20230(18) 0.0221(6) Uani 1 1 d . . . . .
O2 O 0.80771(15) 0.45991(17) 0.21216(17) 0.0212(6) Uani 1 1 d . . . . .
C35 C 0.7896(3) 0.7893(4) 0.3220(4) 0.0495(14) Uani 1 1 d . . . . .
H35 H 0.802487 0.841375 0.296941 0.052(17) Uiso 1 1 calc R . . . .
C38 C 0.7527(3) 0.6323(3) 0.3928(3) 0.0340(10) Uani 1 1 d . . . . .
H38 H 0.740364 0.579991 0.417806 0.025(12) Uiso 1 1 calc R . . . .
C42 C 0.3339(4) 0.9153(4) 0.3490(4) 0.0517(15) Uani 1 1 d . . . . .
H42 H 0.300570 0.962045 0.344296 0.052(17) Uiso 1 1 calc R . . . .
C43 C 0.3086(3) 0.8398(4) 0.3877(3) 0.0457(13) Uani 1 1 d . . . . .
H43 H 0.260175 0.837506 0.411991 0.031(13) Uiso 1 1 calc R . . . .
C45 C 0.5967(3) 0.8470(3) 0.4407(3) 0.0422(13) Uani 1 1 d . . . . .
C47 C 0.5710(9) 0.8455(8) 0.5828(7) 0.053(3) Uani 0.510(7) 1 d . . P A 1
H47 H 0.537117 0.832253 0.625409 0.14(8) Uiso 0.510(7) 1 calc R . P A 1
C48 C 0.6398(11) 0.8876(10) 0.5992(10) 0.054(4) Uani 0.510(7) 1 d . . P A 1
H48 H 0.653203 0.900576 0.653347 0.14(8) Uiso 0.510(7) 1 calc R . P A 1
C49 C 0.6864(7) 0.9094(7) 0.5386(7) 0.047(3) Uani 0.510(7) 1 d . . P A 1
H49 H 0.731524 0.939299 0.550574 0.07(4) Uiso 0.510(7) 1 calc R . P A 1
C50 C 0.6699(6) 0.8890(6) 0.4576(7) 0.040(3) Uani 0.510(7) 1 d . . P A 1
H50 H 0.704348 0.901698 0.415370 0.07(4) Uiso 0.510(7) 1 calc R . P A 1
C51 C 0.5473(6) 0.9210(7) 0.4744(7) 0.037(2) Uani 0.490(7) 1 d . . P A 2
H51 H 0.514741 0.949665 0.438010 0.01(2) Uiso 0.490(7) 1 calc R . P A 2
C52 C 0.5482(7) 0.9474(7) 0.5543(7) 0.046(3) Uani 0.490(7) 1 d . . P A 2
H52 H 0.515003 0.991196 0.570914 0.03(3) Uiso 0.490(7) 1 calc R . P A 2
C53 C 0.5980(10) 0.9102(10) 0.6124(8) 0.050(3) Uani 0.490(7) 1 d . . P A 2
H53 H 0.601209 0.931231 0.665984 0.07(4) Uiso 0.490(7) 1 calc R . P A 2
C54 C 0.6420(10) 0.8411(12) 0.5865(8) 0.058(4) Uani 0.490(7) 1 d . . P A 2
H70 H 0.675027 0.814161 0.623659 0.070 Uiso 0.490(7) 1 calc R U P A 2
C55 C 0.6380(8) 0.8116(8) 0.5075(7) 0.056(4) Uani 0.490(7) 1 d . . P A 2
H55 H 0.665998 0.761749 0.496221 0.068 Uiso 0.490(7) 1 calc R U P A 2
B2 B 0.5875(3) 0.8156(3) 0.3469(4) 0.0346(12) Uani 1 1 d . . . . .
C26 C 0.6140(3) 0.6516(3) 0.3489(2) 0.0259(9) Uani 1 1 d . . . . .
C27 C 0.5917(3) 0.5640(3) 0.3413(3) 0.0259(9) Uani 1 1 d . . . . .
C28 C 0.6450(2) 0.4954(3) 0.3269(3) 0.0256(9) Uani 1 1 d . . . . .
H28 H 0.696490 0.508618 0.317567 0.011(10) Uiso 1 1 calc R . . . .
C29 C 0.6227(3) 0.4116(3) 0.3266(3) 0.0268(9) Uani 1 1 d . . . . .
H29 H 0.658910 0.368462 0.316885 0.021(11) Uiso 1 1 calc R . . . .
C30 C 0.4561(3) 0.6113(3) 0.3411(3) 0.0259(9) Uani 1 1 d . . . . .
C31 C 0.4826(3) 0.6973(3) 0.3488(3) 0.0282(9) Uani 1 1 d . . . . .
C32 C 0.5124(2) 0.5443(3) 0.3413(2) 0.0246(8) Uani 1 1 d . . . . .
C33 C 0.6943(3) 0.6805(3) 0.3551(3) 0.0308(10) Uani 1 1 d . . . . .
C34 C 0.7134(3) 0.7622(3) 0.3243(3) 0.0363(11) Uani 1 1 d . . . . .
C36 C 0.8464(3) 0.7382(4) 0.3573(4) 0.0476(14) Uani 1 1 d . . . . .
H36 H 0.897340 0.756633 0.356174 0.060(19) Uiso 1 1 calc R . . . .
C37 C 0.8280(3) 0.6606(4) 0.3939(3) 0.0382(11) Uani 1 1 d . . . . .
H37 H 0.866055 0.627540 0.419160 0.036(14) Uiso 1 1 calc R . . . .
C39 C 0.4304(3) 0.7727(3) 0.3536(3) 0.0341(10) Uani 1 1 d . . . . .
C40 C 0.4565(3) 0.8519(3) 0.3225(3) 0.0359(11) Uani 1 1 d . . . . .
C41 C 0.4067(3) 0.9216(4) 0.3179(3) 0.0445(13) Uani 1 1 d . . . . .
H41 H 0.422855 0.972902 0.293537 0.06(2) Uiso 1 1 calc R . . . .
C44 C 0.3568(3) 0.7685(3) 0.3893(3) 0.0388(12) Uani 1 1 d . . . . .
H44 H 0.340344 0.717568 0.414109 0.049(17) Uiso 1 1 calc R . . . .
C46 C 0.5529(7) 0.8230(7) 0.5008(6) 0.041(3) Uani 0.510(7) 1 d . . P A 1
H46 H 0.508966 0.790582 0.489911 0.02(2) Uiso 0.510(7) 1 calc R . P A 1
N2 N 0.5589(2) 0.7137(2) 0.3498(2) 0.0278(8) Uani 1 1 d . . . . .
O3 O 0.6575(2) 0.8159(2) 0.2970(2) 0.0426(9) Uani 1 1 d . . . . .
O4 O 0.5299(2) 0.8603(2) 0.2970(2) 0.0371(8) Uani 1 1 d . . . . .
C56 C 1.0605(3) 0.0901(3) 0.1552(3) 0.0324(10) Uani 1 1 d . . . . .
C57 C 1.0324(3) 0.1114(3) 0.2323(3) 0.0325(10) Uani 1 1 d . . . . .
H57 H 1.053722 0.085921 0.278962 0.061(19) Uiso 1 1 calc R . . . .
C58 C 0.9731(3) 0.1701(3) 0.2407(3) 0.0394(12) Uani 1 1 d . . . . .
H58 H 0.954578 0.183746 0.292872 0.058(18) Uiso 1 1 calc R . . . .
C59 C 0.9412(3) 0.2087(3) 0.1722(4) 0.0436(13) Uani 1 1 d . . . . .
H59 H 0.902263 0.249493 0.177982 0.10(3) Uiso 1 1 calc R . . . .
C60 C 0.9677(4) 0.1863(4) 0.0949(4) 0.0492(15) Uani 1 1 d . . . . .
H60 H 0.945654 0.210835 0.048165 0.07(2) Uiso 1 1 calc R . . . .
C61 C 1.0273(3) 0.1269(3) 0.0871(3) 0.0438(13) Uani 1 1 d . . . . .
H61 H 1.044863 0.111950 0.034867 0.047(16) Uiso 1 1 calc R . . . .
C62 C 0.4543(5) 0.4915(8) 0.5519(5) 0.067(2) Uani 0.5 1 d G U P B -1
C63 C 0.4858(6) 0.5741(7) 0.5512(8) 0.072(3) Uani 0.5 1 d G U P B -1
H63 H 0.453725 0.622269 0.551961 0.087 Uiso 0.5 1 calc R U P B -1
C64 C 0.5653(6) 0.5848(7) 0.5492(9) 0.077(3) Uani 0.5 1 d G U P B -1
H64 H 0.586363 0.640053 0.548766 0.093 Uiso 0.5 1 calc R U P B -1
C65 C 0.6132(4) 0.5128(9) 0.5480(7) 0.078(3) Uani 0.5 1 d G U P B -1
H65 H 0.666394 0.519947 0.546761 0.093 Uiso 0.5 1 calc R U P B -1
C66 C 0.5817(6) 0.4302(7) 0.5488(9) 0.085(3) Uani 0.5 1 d G U P B -1
H66 H 0.613789 0.382056 0.547951 0.102 Uiso 0.5 1 calc R U P B -1
C67 C 0.5022(7) 0.4195(6) 0.5507(8) 0.083(3) Uani 0.5 1 d G U P B -1
H67 H 0.481152 0.364270 0.551146 0.100 Uiso 0.5 1 calc R U P B -1
C68 C 0.3837(10) 0.4408(14) 0.5584(11) 0.086(4) Uani 0.5 1 d . U P B -1
H68 H 0.387677 0.401697 0.604172 0.129 Uiso 0.5 1 calc R U P B -1
H68A H 0.376150 0.408375 0.508578 0.129 Uiso 0.5 1 calc R U P B -1
H68B H 0.340689 0.478831 0.566746 0.129 Uiso 0.5 1 calc R U P B -1
C69 C 1.1265(3) 0.0282(4) 0.1466(5) 0.0574(18) Uani 1 1 d . . . . .
H69 H 1.119103 -0.006795 0.098426 0.18(5) Uiso 1 1 calc R . . . .
H69A H 1.128934 -0.008265 0.194438 0.12(4) Uiso 1 1 calc R . . . .
H69B H 1.173749 0.060018 0.141542 0.10(3) Uiso 1 1 calc R . . . .

loop_
_atom_site_aniso_label
_atom_site_aniso_U_11
_atom_site_aniso_U_22
_atom_site_aniso_U_33
_atom_site_aniso_U_23
_atom_site_aniso_U_13
_atom_site_aniso_U_12
C1 0.0174(18) 0.0208(18) 0.0205(18) 0.0009(15) 0.0002(15) -0.0007(15)
C2 0.0167(17) 0.0206(17) 0.0182(17) -0.0014(14) -0.0015(14) 0.0014(15)
C3 0.0215(19) 0.0163(17) 0.0239(19) -0.0012(14) -0.0005(15) -0.0030(15)
C4 0.0174(18) 0.0161(17) 0.0247(19) -0.0017(14) -0.0001(15) -0.0041(14)
C5 0.0167(18) 0.0185(18) 0.0204(17) -0.0004(15) 0.0001(14) -0.0019(14)
C6 0.0151(17) 0.0202(18) 0.0189(17) -0.0011(14) -0.0018(14) -0.0002(14)
C7 0.0149(17) 0.0182(17) 0.0167(17) -0.0007(13) 0.0018(14) -0.0011(14)
C8 0.0162(18) 0.0182(18) 0.028(2) 0.0014(15) 0.0022(15) 0.0029(15)
C9 0.0152(18) 0.0204(18) 0.027(2) 0.0022(15) 0.0026(15) -0.0018(15)
C10 0.0167(19) 0.0223(19) 0.038(2) 0.0046(17) 0.0000(17) 0.0005(15)
C11 0.020(2) 0.0170(18) 0.050(3) 0.0004(19) 0.0006(19) 0.0027(16)
C12 0.022(2) 0.023(2) 0.042(3) -0.0026(18) -0.0046(19) -0.0028(17)
C13 0.0140(18) 0.0242(19) 0.034(2) -0.0030(17) -0.0034(16) 0.0044(15)
C14 0.0138(17) 0.0221(18) 0.0220(18) -0.0016(15) 0.0022(15) -0.0022(14)
C15 0.0170(18) 0.0186(17) 0.0255(19) -0.0009(15) 0.0011(15) 0.0017(15)
C16 0.0148(19) 0.027(2) 0.031(2) -0.0010(17) -0.0040(16) 0.0006(16)
C17 0.020(2) 0.027(2) 0.042(3) -0.0007(19) -0.0004(19) -0.0058(17)
C18 0.022(2) 0.026(2) 0.039(2) 0.0069(18) 0.0019(18) -0.0012(17)
C19 0.0179(19) 0.027(2) 0.028(2) 0.0030(17) 0.0035(17) 0.0017(16)
C20 0.022(2) 0.0155(17) 0.032(2) 0.0002(15) 0.0020(17) 0.0035(15)
C21 0.020(2) 0.027(2) 0.037(2) -0.0028(18) 0.0029(18) 0.0003(17)
C22 0.020(2) 0.029(2) 0.052(3) -0.001(2) 0.011(2) -0.0011(18)
C23 0.036(3) 0.023(2) 0.042(3) 0.0003(19) 0.017(2) 0.0054(19)
C24 0.040(3) 0.027(2) 0.025(2) 0.0004(17) 0.0069(19) 0.0080(19)
C25 0.024(2) 0.024(2) 0.031(2) -0.0010(17) 0.0018(17) 0.0017(17)
N1 0.0138(15) 0.0216(15) 0.0238(16) -0.0014(13) -0.0011(13) 0.0007(13)
B1 0.0126(19) 0.024(2) 0.024(2) 0.0021(17) -0.0031(16) 0.0014(17)
O1 0.0161(13) 0.0212(14) 0.0289(15) 0.0006(11) -0.0014(11) -0.0022(11)
O2 0.0169(13) 0.0186(13) 0.0280(14) 0.0023(11) -0.0035(11) -0.0012(11)
C35 0.046(3) 0.043(3) 0.059(4) 0.009(3) 0.007(3) -0.014(3)
C38 0.031(2) 0.045(3) 0.026(2) -0.005(2) -0.0017(19) -0.012(2)
C42 0.055(4) 0.044(3) 0.056(4) -0.009(3) -0.015(3) 0.018(3)
C43 0.043(3) 0.057(3) 0.037(3) -0.015(2) -0.002(2) 0.008(3)
C45 0.058(3) 0.022(2) 0.047(3) -0.002(2) -0.022(3) -0.007(2)
C47 0.084(10) 0.042(6) 0.034(6) -0.010(5) -0.007(6) 0.006(6)
C48 0.082(12) 0.033(7) 0.046(8) -0.009(6) -0.019(8) 0.013(8)
C49 0.054(7) 0.043(6) 0.042(6) -0.008(5) -0.022(5) -0.002(5)
C50 0.047(6) 0.028(5) 0.044(6) -0.010(4) -0.008(5) -0.007(4)
C51 0.042(6) 0.035(5) 0.035(5) -0.001(4) -0.005(4) -0.003(5)
C52 0.059(7) 0.035(6) 0.046(6) -0.021(5) -0.004(5) 0.008(5)
C53 0.075(10) 0.044(8) 0.030(6) -0.019(5) -0.014(7) -0.009(7)
C54 0.075(11) 0.055(9) 0.044(7) -0.012(7) -0.022(7) 0.023(8)
C55 0.086(10) 0.053(7) 0.031(5) -0.020(5) -0.024(6) 0.023(7)
B2 0.042(3) 0.025(2) 0.037(3) 0.001(2) -0.008(2) -0.006(2)
C26 0.031(2) 0.030(2) 0.0163(18) -0.0028(16) 0.0025(16) -0.0078(18)
C27 0.028(2) 0.031(2) 0.0188(19) -0.0001(16) -0.0028(17) -0.0054(17)
C28 0.0194(19) 0.033(2) 0.024(2) -0.0010(17) -0.0014(16) -0.0054(17)
C29 0.028(2) 0.030(2) 0.022(2) 0.0028(16) -0.0022(17) 0.0056(18)
C30 0.030(2) 0.025(2) 0.023(2) -0.0024(16) 0.0067(17) -0.0040(17)
C31 0.034(2) 0.025(2) 0.025(2) -0.0065(16) 0.0047(18) -0.0008(18)
C32 0.031(2) 0.025(2) 0.0183(18) 0.0017(15) 0.0017(16) -0.0024(17)
C33 0.033(2) 0.038(2) 0.021(2) -0.0072(18) 0.0021(18) -0.008(2)
C34 0.039(3) 0.035(3) 0.035(3) -0.001(2) 0.002(2) -0.006(2)
C36 0.028(3) 0.049(3) 0.066(4) -0.006(3) 0.005(3) -0.014(2)
C37 0.034(3) 0.045(3) 0.035(3) -0.006(2) 0.000(2) -0.009(2)
C39 0.040(3) 0.031(2) 0.032(2) -0.0095(19) -0.004(2) 0.000(2)
C40 0.042(3) 0.034(2) 0.031(2) -0.0089(19) -0.011(2) -0.002(2)
C41 0.057(4) 0.037(3) 0.040(3) -0.007(2) -0.015(3) 0.006(3)
C44 0.042(3) 0.038(3) 0.036(3) -0.014(2) 0.002(2) 0.003(2)
C46 0.055(7) 0.034(5) 0.034(5) -0.003(4) -0.006(5) -0.005(5)
N2 0.038(2) 0.0247(17) 0.0206(17) -0.0037(14) 0.0000(15) -0.0076(16)
O3 0.043(2) 0.0350(18) 0.049(2) 0.0082(17) 0.0011(17) -0.0111(16)
O4 0.044(2) 0.0318(17) 0.0354(18) -0.0008(14) -0.0110(16) -0.0062(15)
C56 0.024(2) 0.022(2) 0.051(3) -0.002(2) 0.007(2) -0.0056(17)
C57 0.026(2) 0.035(2) 0.037(2) 0.002(2) -0.003(2) -0.0091(19)
C58 0.038(3) 0.032(3) 0.048(3) -0.009(2) 0.015(2) -0.009(2)
C59 0.024(2) 0.032(2) 0.075(4) 0.007(3) 0.000(2) -0.005(2)
C60 0.056(4) 0.036(3) 0.055(3) 0.014(3) -0.025(3) -0.016(3)
C61 0.066(4) 0.034(3) 0.031(3) -0.001(2) 0.007(2) -0.012(3)
C62 0.080(4) 0.079(4) 0.041(4) 0.000(4) 0.001(4) 0.006(4)
C63 0.085(5) 0.085(5) 0.047(4) 0.002(4) 0.003(4) 0.007(4)
C64 0.088(5) 0.088(5) 0.056(4) -0.002(4) 0.000(4) 0.003(4)
C65 0.090(5) 0.087(5) 0.056(4) -0.003(4) 0.006(4) 0.004(4)
C66 0.099(5) 0.095(5) 0.061(4) -0.003(4) 0.000(4) 0.010(4)
C67 0.095(5) 0.096(5) 0.059(4) -0.002(4) -0.002(4) 0.014(4)
C68 0.087(8) 0.116(9) 0.056(7) 0.010(7) -0.021(7) -0.016(8)
C69 0.032(3) 0.031(3) 0.109(6) -0.009(3) 0.025(3) -0.002(2)

loop_
_atom_type_symbol
_atom_type_description
_atom_type_scat_dispersion_real
_atom_type_scat_dispersion_imag
_atom_type_scat_source
C C 0.0033 0.0016 'International Tables Vol C Tables 4.2.6.8 and 6.1.1.4'
H H 0.0000 0.0000 'International Tables Vol C Tables 4.2.6.8 and 6.1.1.4'
N N 0.0061 0.0033 'International Tables Vol C Tables 4.2.6.8 and 6.1.1.4'
O O 0.0106 0.0060 'International Tables Vol C Tables 4.2.6.8 and 6.1.1.4'
B B 0.0013 0.0007 'International Tables Vol C Tables 4.2.6.8 and 6.1.1.4'

loop_
_geom_angle_atom_site_label_1
_geom_angle_atom_site_label_2
_geom_angle_atom_site_label_3
_geom_angle
_geom_angle_site_symmetry_1
_geom_angle_site_symmetry_3
_geom_angle_publ_flag
N1 C1 C2 119.9(3) . . ?
N1 C1 C8 115.9(3) . . ?
C2 C1 C8 124.1(3) . . ?
C1 C2 C7 118.3(3) . . ?
C1 C2 C3 122.6(4) . . ?
C7 C2 C3 118.8(3) . . ?
C4 C3 C2 121.1(4) . . ?
C4 C3 H3 119.5 . . ?
C2 C3 H3 119.5 . . ?
C3 C4 C5 121.4(3) . 2_665 ?
C3 C4 H4 119.3 . . ?
C5 C4 H4 119.3 2_665 . ?
C6 C5 C7 118.1(3) . . ?
C6 C5 C4 123.2(3) . 2_665 ?
C7 C5 C4 118.2(3) . 2_665 ?
N1 C6 C5 120.2(3) . . ?
N1 C6 C14 115.9(3) . . ?
C5 C6 C14 123.9(3) . . ?
C2 C7 C5 120.4(3) . . ?
C2 C7 C7 119.4(4) . 2_665 ?
C5 C7 C7 120.1(4) . 2_665 ?
C13 C8 C9 118.4(3) . . ?
C13 C8 C1 123.4(4) . . ?
C9 C8 C1 118.1(4) . . ?
O1 C9 C10 120.3(4) . . ?
O1 C9 C8 119.7(3) . . ?
C10 C9 C8 120.0(4) . . ?
C11 C10 C9 120.2(4) . . ?
C11 C10 H10 119.9 . . ?
C9 C10 H10 119.9 . . ?
C10 C11 C12 120.7(4) . . ?
C10 C11 H11 119.6 . . ?
C12 C11 H11 119.6 . . ?
C11 C12 C13 119.8(4) . . ?
C11 C12 H12 120.1 . . ?
C13 C12 H12 120.1 . . ?
C12 C13 C8 120.4(4) . . ?
C12 C13 H13 119.8 . . ?
C8 C13 H13 119.8 . . ?
C19 C14 C15 118.1(4) . . ?
C19 C14 C6 124.1(4) . . ?
C15 C14 C6 117.8(3) . . ?
O2 C15 C16 119.9(4) . . ?
O2 C15 C14 119.3(3) . . ?
C16 C15 C14 120.8(4) . . ?
C17 C16 C15 119.8(4) . . ?
C17 C16 H16 120.1 . . ?
C15 C16 H16 120.1 . . ?
C16 C17 C18 120.3(4) . . ?
C16 C17 H17 119.8 . . ?
C18 C17 H17 119.8 . . ?
C19 C18 C17 120.2(4) . . ?
C19 C18 H18 119.9 . . ?
C17 C18 H18 119.9 . . ?
C18 C19 C14 120.5(4) . . ?
C18 C19 H19 119.8 . . ?
C14 C19 H19 119.8 . . ?
C25 C20 C21 115.8(4) . . ?
C25 C20 B1 124.4(4) . . ?
C21 C20 B1 119.8(4) . . ?
C22 C21 C20 122.6(5) . . ?
C22 C21 H21 118.7 . . ?
C20 C21 H21 118.7 . . ?
C21 C22 C23 120.3(4) . . ?
C21 C22 H22 119.8 . . ?
C23 C22 H22 119.8 . . ?
C22 C23 C24 119.2(4) . . ?
C22 C23 H23 120.4 . . ?
C24 C23 H23 120.4 . . ?
C25 C24 C23 119.8(5) . . ?
C25 C24 H24 120.1 . . ?
C23 C24 H24 120.1 . . ?
C24 C25 C20 122.3(4) . . ?
C24 C25 H25 118.8 . . ?
C20 C25 H25 118.8 . . ?
C1 N1 C6 122.8(3) . . ?
C1 N1 B1 119.0(3) . . ?
C6 N1 B1 117.5(3) . . ?
O1 B1 O2 104.9(3) . . ?
O1 B1 C20 116.3(3) . . ?
O2 B1 C20 112.5(3) . . ?
O1 B1 N1 107.1(3) . . ?
O2 B1 N1 106.0(3) . . ?
C20 B1 N1 109.3(3) . . ?
C9 O1 B1 115.5(3) . . ?
C15 O2 B1 112.6(3) . . ?
C36 C35 C34 119.7(5) . . ?
C36 C35 H35 120.2 . . ?
C34 C35 H35 120.2 . . ?
C37 C38 C33 121.6(5) . . ?
C37 C38 H38 119.2 . . ?
C33 C38 H38 119.2 . . ?
C41 C42 C43 121.2(5) . . ?
C41 C42 H42 119.4 . . ?
C43 C42 H42 119.4 . . ?
C44 C43 C42 119.0(5) . . ?
C44 C43 H43 120.5 . . ?
C42 C43 H43 120.5 . . ?
C46 C45 C50 120.1(8) . . ?
C55 C45 C51 107.5(7) . . ?
C46 C45 B2 124.8(6) . . ?
C55 C45 B2 131.4(6) . . ?
C50 C45 B2 113.6(6) . . ?
C51 C45 B2 120.6(6) . . ?
C48 C47 C46 119.2(14) . . ?
C48 C47 H47 120.4 . . ?
C46 C47 H47 120.4 . . ?
C49 C48 C47 120.4(13) . . ?
C49 C48 H48 119.8 . . ?
C47 C48 H48 119.8 . . ?
C48 C49 C50 121.7(12) . . ?
C48 C49 H49 119.2 . . ?
C50 C49 H49 119.2 . . ?
C49 C50 C45 117.5(10) . . ?
C49 C50 H50 121.2 . . ?
C45 C50 H50 121.2 . . ?
C52 C51 C45 123.9(9) . . ?
C52 C51 H51 118.0 . . ?
C45 C51 H51 118.0 . . ?
C51 C52 C53 121.7(11) . . ?
C51 C52 H52 119.1 . . ?
C53 C52 H52 119.1 . . ?
C54 C53 C52 117.0(11) . . ?
C54 C53 H53 121.5 . . ?
C52 C53 H53 121.5 . . ?
C55 C54 C53 121.1(13) . . ?
C55 C54 H70 119.4 . . ?
C53 C54 H70 119.4 . . ?
C54 C55 C45 128.3(12) . . ?
C54 C55 H55 115.9 . . ?
C45 C55 H55 115.9 . . ?
O3 B2 O4 105.1(4) . . ?
O3 B2 C45 116.3(4) . . ?
O4 B2 C45 116.8(4) . . ?
O3 B2 N2 105.6(4) . . ?
O4 B2 N2 105.1(4) . . ?
C45 B2 N2 106.9(4) . . ?
N2 C26 C27 119.1(4) . . ?
N2 C26 C33 117.0(4) . . ?
C27 C26 C33 123.9(4) . . ?
C32 C27 C26 118.3(4) . . ?
C32 C27 C28 118.2(4) . . ?
C26 C27 C28 123.3(4) . . ?
C29 C28 C27 121.9(4) . . ?
C29 C28 H28 119.0 . . ?
C27 C28 H28 119.0 . . ?
C28 C29 C30 120.6(4) . 2_665 ?
C28 C29 H29 119.7 . . ?
C30 C29 H29 119.7 2_665 . ?
C31 C30 C32 117.4(4) . . ?
C31 C30 C29 124.0(4) . 2_665 ?
C32 C30 C29 118.4(4) . 2_665 ?
N2 C31 C30 119.9(4) . . ?
N2 C31 C39 117.0(4) . . ?
C30 C31 C39 123.1(4) . . ?
C27 C32 C30 120.9(4) . . ?
C27 C32 C32 119.9(5) . 2_665 ?
C30 C32 C32 119.2(5) . 2_665 ?
C34 C33 C38 117.7(4) . . ?
C34 C33 C26 118.4(4) . . ?
C38 C33 C26 123.8(4) . . ?
O3 C34 C35 119.4(5) . . ?
O3 C34 C33 120.1(4) . . ?
C35 C34 C33 120.5(5) . . ?
C37 C36 C35 120.7(5) . . ?
C37 C36 H36 119.7 . . ?
C35 C36 H36 119.7 . . ?
C36 C37 C38 119.3(5) . . ?
C36 C37 H37 120.3 . . ?
C38 C37 H37 120.3 . . ?
C40 C39 C44 118.9(5) . . ?
C40 C39 C31 118.2(4) . . ?
C44 C39 C31 122.9(4) . . ?
O4 C40 C41 120.1(5) . . ?
O4 C40 C39 120.0(4) . . ?
C41 C40 C39 119.9(5) . . ?
C42 C41 C40 120.2(6) . . ?
C42 C41 H41 119.9 . . ?
C40 C41 H41 119.9 . . ?
C43 C44 C39 120.3(5) . . ?
C43 C44 H44 119.8 . . ?
C39 C44 H44 119.8 . . ?
C45 C46 C47 120.7(10) . . ?
C45 C46 H46 119.7 . . ?
C47 C46 H46 119.7 . . ?
C31 N2 C26 124.1(4) . . ?
C31 N2 B2 118.3(4) . . ?
C26 N2 B2 117.5(4) . . ?
C34 O3 B2 114.4(4) . . ?
C40 O4 B2 115.7(4) . . ?
C61 C56 C57 118.9(5) . . ?
C61 C56 C69 120.8(5) . . ?
C57 C56 C69 120.4(5) . . ?
C58 C57 C56 120.6(5) . . ?
C58 C57 H57 119.7 . . ?
C56 C57 H57 119.7 . . ?
C59 C58 C57 120.3(5) . . ?
C59 C58 H58 119.8 . . ?
C57 C58 H58 119.8 . . ?
C58 C59 C60 119.4(5) . . ?
C58 C59 H59 120.3 . . ?
C60 C59 H59 120.3 . . ?
C59 C60 C61 119.8(5) . . ?
C59 C60 H60 120.1 . . ?
C61 C60 H60 120.1 . . ?
C56 C61 C60 120.9(5) . . ?
C56 C61 H61 119.5 . . ?
C60 C61 H61 119.5 . . ?
C63 C62 C67 120.0 . . ?
C63 C62 C68 145.6(11) . . ?
C67 C62 C68 94.2(11) . . ?
C62 C63 C64 120.0 . . ?
C62 C63 H63 120.0 . . ?
C64 C63 H63 120.0 . . ?
C65 C64 C63 120.0 . . ?
C65 C64 H64 120.0 . . ?
C63 C64 H64 120.0 . . ?
C64 C65 C66 120.0 . . ?
C64 C65 H65 120.0 . . ?
C66 C65 H65 120.0 . . ?
C67 C66 C65 120.0 . . ?
C67 C66 H66 120.0 . . ?
C65 C66 H66 120.0 . . ?
C66 C67 C62 120.0 . . ?
C66 C67 H67 120.0 . . ?
C62 C67 H67 120.0 . . ?
C62 C68 H68 109.5 . . ?
C62 C68 H68A 109.5 . . ?
H68 C68 H68A 109.5 . . ?
C62 C68 H68B 109.5 . . ?
H68 C68 H68B 109.5 . . ?
H68A C68 H68B 109.5 . . ?
C56 C69 H69 109.5 . . ?
C56 C69 H69A 109.5 . . ?
H69 C69 H69A 109.5 . . ?
C56 C69 H69B 109.5 . . ?
H69 C69 H69B 109.5 . . ?
H69A C69 H69B 109.5 . . ?

loop_
_geom_bond_atom_site_label_1
_geom_bond_atom_site_label_2
_geom_bond_distance
_geom_bond_site_symmetry_2
_geom_bond_publ_flag
C1 N1 1.361(5) . ?
C1 C2 1.407(5) . ?
C1 C8 1.472(5) . ?
C2 C7 1.419(5) . ?
C2 C3 1.431(5) . ?
C3 C4 1.356(5) . ?
C3 H3 0.9300 . ?
C4 C5 1.427(5) 2_665 ?
C4 H4 0.9300 . ?
C5 C6 1.407(5) . ?
C5 C7 1.424(5) . ?
C6 N1 1.362(5) . ?
C6 C14 1.471(5) . ?
C7 C7 1.428(7) 2_665 ?
C8 C13 1.401(6) . ?
C8 C9 1.409(6) . ?
C9 O1 1.351(5) . ?
C9 C10 1.391(6) . ?
C10 C11 1.374(6) . ?
C10 H10 0.9300 . ?
C11 C12 1.380(6) . ?
C11 H11 0.9300 . ?
C12 C13 1.396(6) . ?
C12 H12 0.9300 . ?
C13 H13 0.9300 . ?
C14 C19 1.393(6) . ?
C14 C15 1.406(5) . ?
C15 O2 1.355(5) . ?
C15 C16 1.382(6) . ?
C16 C17 1.374(6) . ?
C16 H16 0.9300 . ?
C17 C18 1.383(6) . ?
C17 H17 0.9300 . ?
C18 C19 1.383(6) . ?
C18 H18 0.9300 . ?
C19 H19 0.9300 . ?
C20 C25 1.396(6) . ?
C20 C21 1.403(6) . ?
C20 B1 1.613(6) . ?
C21 C22 1.370(6) . ?
C21 H21 0.9300 . ?
C22 C23 1.381(7) . ?
C22 H22 0.9300 . ?
C23 C24 1.388(7) . ?
C23 H23 0.9300 . ?
C24 C25 1.387(6) . ?
C24 H24 0.9300 . ?
C25 H25 0.9300 . ?
N1 B1 1.619(5) . ?
B1 O1 1.455(5) . ?
B1 O2 1.459(5) . ?
C35 C36 1.386(8) . ?
C35 C34 1.387(7) . ?
C35 H35 0.9300 . ?
C38 C37 1.380(7) . ?
C38 C33 1.399(7) . ?
C38 H38 0.9300 . ?
C42 C41 1.363(9) . ?
C42 C43 1.396(9) . ?
C42 H42 0.9300 . ?
C43 C44 1.384(7) . ?
C43 H43 0.9300 . ?
C45 C46 1.291(12) . ?
C45 C55 1.410(12) . ?
C45 C50 1.453(12) . ?
C45 C51 1.531(12) . ?
C45 B2 1.606(8) . ?
C47 C48 1.39(2) . ?
C47 C46 1.411(15) . ?
C47 H47 0.9300 . ?
C48 C49 1.32(2) . ?
C48 H48 0.9300 . ?
C49 C50 1.382(14) . ?
C49 H49 0.9300 . ?
C50 H50 0.9300 . ?
C51 C52 1.360(15) . ?
C51 H51 0.9300 . ?
C52 C53 1.402(19) . ?
C52 H52 0.9300 . ?
C53 C54 1.38(2) . ?
C53 H53 0.9300 . ?
C54 C55 1.363(17) . ?
C54 H70 0.9300 . ?
C55 H55 0.9300 . ?
B2 O3 1.460(7) . ?
B2 O4 1.460(6) . ?
B2 N2 1.653(6) . ?
C26 N2 1.356(6) . ?
C26 C27 1.414(6) . ?
C26 C33 1.467(6) . ?
C27 C32 1.411(6) . ?
C27 C28 1.427(6) . ?
C28 C29 1.351(6) . ?
C28 H28 0.9300 . ?
C29 C30 1.433(6) 2_665 ?
C29 H29 0.9300 . ?
C30 C31 1.414(6) . ?
C30 C32 1.425(6) . ?
C31 N2 1.348(6) . ?
C31 C39 1.479(6) . ?
C32 C32 1.437(8) 2_665 ?
C33 C34 1.399(7) . ?
C34 O3 1.353(6) . ?
C36 C37 1.378(8) . ?
C36 H36 0.9300 . ?
C37 H37 0.9300 . ?
C39 C40 1.400(7) . ?
C39 C44 1.404(7) . ?
C40 O4 1.347(6) . ?
C40 C41 1.383(7) . ?
C41 H41 0.9300 . ?
C44 H44 0.9300 . ?
C46 H46 0.9300 . ?
C56 C61 1.372(8) . ?
C56 C57 1.382(7) . ?
C56 C69 1.500(7) . ?
C57 C58 1.380(7) . ?
C57 H57 0.9300 . ?
C58 C59 1.378(8) . ?
C58 H58 0.9300 . ?
C59 C60 1.380(9) . ?
C59 H59 0.9300 . ?
C60 C61 1.389(8) . ?
C60 H60 0.9300 . ?
C61 H61 0.9300 . ?
C62 C63 1.3900 . ?
C62 C67 1.3900 . ?
C62 C68 1.460(19) . ?
C63 C64 1.3900 . ?
C63 H63 0.9300 . ?
C64 C65 1.3900 . ?
C64 H64 0.9300 . ?
C65 C66 1.3900 . ?
C65 H65 0.9300 . ?
C66 C67 1.3900 . ?
C66 H66 0.9300 . ?
C67 H67 0.9300 . ?
C68 H68 0.9600 . ?
C68 H68A 0.9600 . ?
C68 H68B 0.9600 . ?
C69 H69 0.9600 . ?
C69 H69A 0.9600 . ?
C69 H69B 0.9600 . ?

loop_
_geom_torsion_atom_site_label_1
_geom_torsion_atom_site_label_2
_geom_torsion_atom_site_label_3
_geom_torsion_atom_site_label_4
_geom_torsion
_geom_torsion_site_symmetry_1
_geom_torsion_site_symmetry_2
_geom_torsion_site_symmetry_3
_geom_torsion_site_symmetry_4
_geom_torsion_publ_flag
N1 C1 C2 C7 5.1(6) . . . . ?
C8 C1 C2 C7 -176.9(4) . . . . ?
N1 C1 C2 C3 -168.0(4) . . . . ?
C8 C1 C2 C3 9.9(6) . . . . ?
C1 C2 C3 C4 -178.4(4) . . . . ?
C7 C2 C3 C4 8.5(6) . . . . ?
C2 C3 C4 C5 -0.7(6) . . . 2_665 ?
C7 C5 C6 N1 -2.9(5) . . . . ?
C4 C5 C6 N1 169.0(4) 2_665 . . . ?
C7 C5 C6 C14 -178.5(4) . . . . ?
C4 C5 C6 C14 -6.7(6) 2_665 . . . ?
C1 C2 C7 C5 -3.5(6) . . . . ?
C3 C2 C7 C5 169.9(3) . . . . ?
C1 C2 C7 C7 178.7(2) . . . 2_665 ?
C3 C2 C7 C7 -7.9(4) . . . 2_665 ?
C6 C5 C7 C2 2.4(5) . . . . ?
C4 C5 C7 C2 -169.9(4) 2_665 . . . ?
C6 C5 C7 C7 -179.8(2) . . . 2_665 ?
C4 C5 C7 C7 7.9(4) 2_665 . . 2_665 ?
N1 C1 C8 C13 -147.9(4) . . . . ?
C2 C1 C8 C13 34.0(6) . . . . ?
N1 C1 C8 C9 31.2(5) . . . . ?
C2 C1 C8 C9 -146.8(4) . . . . ?
C13 C8 C9 O1 173.9(4) . . . . ?
C1 C8 C9 O1 -5.3(6) . . . . ?
C13 C8 C9 C10 -7.6(6) . . . . ?
C1 C8 C9 C10 173.2(4) . . . . ?
O1 C9 C10 C11 -177.0(4) . . . . ?
C8 C9 C10 C11 4.6(6) . . . . ?
C9 C10 C11 C12 0.8(7) . . . . ?
C10 C11 C12 C13 -3.0(7) . . . . ?
C11 C12 C13 C8 -0.2(7) . . . . ?
C9 C8 C13 C12 5.5(6) . . . . ?
C1 C8 C13 C12 -175.4(4) . . . . ?
N1 C6 C14 C19 148.1(4) . . . . ?
C5 C6 C14 C19 -36.0(6) . . . . ?
N1 C6 C14 C15 -32.6(5) . . . . ?
C5 C6 C14 C15 143.2(4) . . . . ?
C19 C14 C15 O2 -173.9(4) . . . . ?
C6 C14 C15 O2 6.8(5) . . . . ?
C19 C14 C15 C16 6.1(6) . . . . ?
C6 C14 C15 C16 -173.2(4) . . . . ?
O2 C15 C16 C17 177.1(4) . . . . ?
C14 C15 C16 C17 -2.9(6) . . . . ?
C15 C16 C17 C18 -1.6(7) . . . . ?
C16 C17 C18 C19 2.9(7) . . . . ?
C17 C18 C19 C14 0.5(7) . . . . ?
C15 C14 C19 C18 -4.9(6) . . . . ?
C6 C14 C19 C18 174.4(4) . . . . ?
C25 C20 C21 C22 -0.6(6) . . . . ?
B1 C20 C21 C22 -179.5(4) . . . . ?
C20 C21 C22 C23 0.5(7) . . . . ?
C21 C22 C23 C24 -1.0(7) . . . . ?
C22 C23 C24 C25 1.7(7) . . . . ?
C23 C24 C25 C20 -1.9(7) . . . . ?
C21 C20 C25 C24 1.3(6) . . . . ?
B1 C20 C25 C24 -179.9(4) . . . . ?
C2 C1 N1 C6 -5.9(6) . . . . ?
C8 C1 N1 C6 176.0(4) . . . . ?
C2 C1 N1 B1 164.8(4) . . . . ?
C8 C1 N1 B1 -13.3(5) . . . . ?
C5 C6 N1 C1 4.7(6) . . . . ?
C14 C6 N1 C1 -179.3(4) . . . . ?
C5 C6 N1 B1 -166.1(3) . . . . ?
C14 C6 N1 B1 9.9(5) . . . . ?
C25 C20 B1 O1 94.3(5) . . . . ?
C21 C20 B1 O1 -86.9(5) . . . . ?
C25 C20 B1 O2 -144.6(4) . . . . ?
C21 C20 B1 O2 34.2(5) . . . . ?
C25 C20 B1 N1 -27.0(5) . . . . ?
C21 C20 B1 N1 151.7(4) . . . . ?
C1 N1 B1 O1 -26.0(5) . . . . ?
C6 N1 B1 O1 145.2(3) . . . . ?
C1 N1 B1 O2 -137.6(4) . . . . ?
C6 N1 B1 O2 33.6(4) . . . . ?
C1 N1 B1 C20 100.8(4) . . . . ?
C6 N1 B1 C20 -88.0(4) . . . . ?
C10 C9 O1 B1 142.1(4) . . . . ?
C8 C9 O1 B1 -39.5(5) . . . . ?
O2 B1 O1 C9 164.9(3) . . . . ?
C20 B1 O1 C9 -70.0(4) . . . . ?
N1 B1 O1 C9 52.5(4) . . . . ?
C16 C15 O2 B1 -138.1(4) . . . . ?
C14 C15 O2 B1 41.9(5) . . . . ?
O1 B1 O2 C15 -172.4(3) . . . . ?
C20 B1 O2 C15 60.1(4) . . . . ?
N1 B1 O2 C15 -59.2(4) . . . . ?
C41 C42 C43 C44 -4.4(8) . . . . ?
C46 C47 C48 C49 3(2) . . . . ?
C47 C48 C49 C50 -2(2) . . . . ?
C48 C49 C50 C45 3.7(17) . . . . ?
C46 C45 C50 C49 -6.3(13) . . . . ?
B2 C45 C50 C49 -172.9(8) . . . . ?
C55 C45 C51 C52 2.7(14) . . . . ?
B2 C45 C51 C52 175.5(9) . . . . ?
C45 C51 C52 C53 2.8(18) . . . . ?
C51 C52 C53 C54 -5(2) . . . . ?
C52 C53 C54 C55 1(2) . . . . ?
C53 C54 C55 C45 5(3) . . . . ?
C51 C45 C55 C54 -7(2) . . . . ?
B2 C45 C55 C54 -178.6(14) . . . . ?
C46 C45 B2 O3 -153.3(7) . . . . ?
C55 C45 B2 O3 -64.7(11) . . . . ?
C50 C45 B2 O3 12.7(7) . . . . ?
C51 C45 B2 O3 124.4(6) . . . . ?
C46 C45 B2 O4 81.7(8) . . . . ?
C55 C45 B2 O4 170.3(10) . . . . ?
C50 C45 B2 O4 -112.4(6) . . . . ?
C51 C45 B2 O4 -0.6(8) . . . . ?
C46 C45 B2 N2 -35.6(9) . . . . ?
C55 C45 B2 N2 53.0(11) . . . . ?
C50 C45 B2 N2 130.3(6) . . . . ?
C51 C45 B2 N2 -117.9(6) . . . . ?
N2 C26 C27 C32 -4.8(6) . . . . ?
C33 C26 C27 C32 176.0(4) . . . . ?
N2 C26 C27 C28 170.0(4) . . . . ?
C33 C26 C27 C28 -9.3(7) . . . . ?
C32 C27 C28 C29 -10.7(6) . . . . ?
C26 C27 C28 C29 174.5(4) . . . . ?
C27 C28 C29 C30 -0.2(6) . . . 2_665 ?
C32 C30 C31 N2 4.9(6) . . . . ?
C29 C30 C31 N2 -169.9(4) 2_665 . . . ?
C32 C30 C31 C39 -177.0(4) . . . . ?
C29 C30 C31 C39 8.2(7) 2_665 . . . ?
C26 C27 C32 C30 5.8(6) . . . . ?
C28 C27 C32 C30 -169.2(4) . . . . ?
C26 C27 C32 C32 -174.3(3) . . . 2_665 ?
C28 C27 C32 C32 10.6(5) . . . 2_665 ?
C31 C30 C32 C27 -5.8(6) . . . . ?
C29 C30 C32 C27 169.2(4) 2_665 . . . ?
C31 C30 C32 C32 174.3(3) . . . 2_665 ?
C29 C30 C32 C32 -10.6(5) 2_665 . . 2_665 ?
C37 C38 C33 C34 -5.3(7) . . . . ?
C37 C38 C33 C26 177.1(4) . . . . ?
N2 C26 C33 C34 -29.1(6) . . . . ?
C27 C26 C33 C34 150.2(4) . . . . ?
N2 C26 C33 C38 148.4(4) . . . . ?
C27 C26 C33 C38 -32.3(6) . . . . ?
C36 C35 C34 O3 173.6(5) . . . . ?
C36 C35 C34 C33 -5.9(8) . . . . ?
C38 C33 C34 O3 -171.4(4) . . . . ?
C26 C33 C34 O3 6.3(7) . . . . ?
C38 C33 C34 C35 8.1(7) . . . . ?
C26 C33 C34 C35 -174.2(5) . . . . ?
C34 C35 C36 C37 0.6(9) . . . . ?
C35 C36 C37 C38 2.2(8) . . . . ?
C33 C38 C37 C36 0.3(7) . . . . ?
N2 C31 C39 C40 28.2(6) . . . . ?
C30 C31 C39 C40 -149.9(4) . . . . ?
N2 C31 C39 C44 -150.4(5) . . . . ?
C30 C31 C39 C44 31.4(7) . . . . ?
C44 C39 C40 O4 172.0(4) . . . . ?
C31 C39 C40 O4 -6.7(7) . . . . ?
C44 C39 C40 C41 -8.0(7) . . . . ?
C31 C39 C40 C41 173.3(4) . . . . ?
C43 C42 C41 C40 1.6(8) . . . . ?
O4 C40 C41 C42 -175.3(5) . . . . ?
C39 C40 C41 C42 4.7(8) . . . . ?
C42 C43 C44 C39 1.0(8) . . . . ?
C40 C39 C44 C43 5.1(7) . . . . ?
C31 C39 C44 C43 -176.2(4) . . . . ?
C50 C45 C46 C47 7.1(14) . . . . ?
B2 C45 C46 C47 172.1(8) . . . . ?
C48 C47 C46 C45 -5.3(18) . . . . ?
C30 C31 N2 C26 -4.2(6) . . . . ?
C39 C31 N2 C26 177.6(4) . . . . ?
C30 C31 N2 B2 172.3(4) . . . . ?
C39 C31 N2 B2 -5.9(6) . . . . ?
C27 C26 N2 C31 4.1(6) . . . . ?
C33 C26 N2 C31 -176.6(4) . . . . ?
C27 C26 N2 B2 -172.4(4) . . . . ?
C33 C26 N2 B2 6.9(5) . . . . ?
O3 B2 N2 C31 -143.7(4) . . . . ?
O4 B2 N2 C31 -32.8(6) . . . . ?
C45 B2 N2 C31 91.9(5) . . . . ?
O3 B2 N2 C26 33.0(5) . . . . ?
O4 B2 N2 C26 143.9(4) . . . . ?
C45 B2 N2 C26 -91.4(5) . . . . ?
C35 C34 O3 B2 -139.8(5) . . . . ?
C33 C34 O3 B2 39.7(6) . . . . ?
O4 B2 O3 C34 -166.9(4) . . . . ?
C45 B2 O3 C34 62.4(5) . . . . ?
N2 B2 O3 C34 -56.0(5) . . . . ?
C41 C40 O4 B2 141.3(5) . . . . ?
C39 C40 O4 B2 -38.7(6) . . . . ?
O3 B2 O4 C40 166.3(4) . . . . ?
C45 B2 O4 C40 -63.2(6) . . . . ?
N2 B2 O4 C40 55.1(5) . . . . ?
C61 C56 C57 C58 -1.4(7) . . . . ?
C69 C56 C57 C58 178.2(4) . . . . ?
C56 C57 C58 C59 -0.3(7) . . . . ?
C57 C58 C59 C60 1.8(7) . . . . ?
C58 C59 C60 C61 -1.6(8) . . . . ?
C57 C56 C61 C60 1.6(7) . . . . ?
C69 C56 C61 C60 -178.1(5) . . . . ?
C59 C60 C61 C56 -0.1(8) . . . . ?
C67 C62 C63 C64 0.0 . . . . ?
C68 C62 C63 C64 174.5(15) . . . . ?
C62 C63 C64 C65 0.0 . . . . ?
C63 C64 C65 C66 0.0 . . . . ?
C64 C65 C66 C67 0.0 . . . . ?
C65 C66 C67 C62 0.0 . . . . ?
C63 C62 C67 C66 0.0 . . . . ?
C68 C62 C67 C66 -176.9(9) . . . . ?
